data_2243060
loop_
_publ_author_name
'Zreigh, Mohamed M.'
'Adams, Harry'
'Jackson, Richard F. W.'
'Robertson, Craig C.'

_publ_section_title
;
 The first crystal structure of the pyrrolo[1,2-<i>c</i>]oxazole ring
 system
;
_journal_coeditor_code HB7843
_journal_issue 9
_journal_name_full 'Acta Crystallographica Section E'
_journal_page_first 1336
_journal_page_last 1338
_journal_paper_doi 10.1107/S2056989019011095
_journal_volume 75
_journal_year 2019
_chemical_formula_iupac 'C7 H4 F3 N O2'
_chemical_formula_moiety 'C7 H4 F3 N O2'
_chemical_formula_sum 'C7 H4 F3 N O2'
_chemical_formula_weight 191.11
_chemical_name_systematic
;
3-Trifluoromethyl-1<i>H</i>-pyrrolo[1,2-<i>c</i>]oxazol-1-one
;
_space_group_crystal_system monoclinic
_space_group_IT_number 14
_space_group_name_Hall '-P 2ybc'
_space_group_name_H-M_alt 'P 1 21/c 1'
_symmetry_space_group_name_Hall '-P 2ybc'
_symmetry_space_group_name_H-M 'P 1 21/c 1'
_atom_sites_solution_hydrogens geom
_audit_creation_method
;
Olex2 1.2
(compiled 2018.05.29 svn.r3508 for OlexSys, GUI svn.r5506)
;
_cell_angle_alpha 90
_cell_angle_beta 99.443(3)
_cell_angle_gamma 90
_cell_formula_units_Z 4
_cell_length_a 8.2767(5)
_cell_length_b 8.5106(5)
_cell_length_c 10.5500(7)
_cell_measurement_reflns_used 9927
_cell_measurement_temperature 100(2)
_cell_measurement_theta_max 27.59
_cell_measurement_theta_min 3.09
_cell_volume 733.07(8)
_computing_cell_refinement
;
SAINT (Bruker, 2009)
;
_computing_data_collection
;
APEX2 (Bruker, 2009)
;
_computing_data_reduction
;
SAINT (Bruker, 2009)
;
_computing_molecular_graphics
;
<i>OLEX2</i> (Dolomanov et al., 2009)
;
_computing_publication_material
;
<i>OLEX2</i> (Dolomanov et al., 2009)
;
_computing_structure_refinement
;
SHELXL (Sheldrick, 2015b)
;
_computing_structure_solution
;
SHELXT (Sheldrick, 2015a)
;
_diffrn_ambient_temperature 100(2)
_diffrn_measured_fraction_theta_full 0.999
_diffrn_measured_fraction_theta_max 0.999
_diffrn_measurement_device_type 'Bruker APEXII CCD'
_diffrn_measurement_method '\f and \w scans'
_diffrn_radiation_type MoK\a
_diffrn_radiation_wavelength 0.71073
_diffrn_reflns_av_R_equivalents 0.0331
_diffrn_reflns_av_unetI/netI 0.0146
_diffrn_reflns_limit_h_max 10
_diffrn_reflns_limit_h_min -10
_diffrn_reflns_limit_k_max 11
_diffrn_reflns_limit_k_min -11
_diffrn_reflns_limit_l_max 13
_diffrn_reflns_limit_l_min -13
_diffrn_reflns_number 13286
_diffrn_reflns_theta_full 25.000
_diffrn_reflns_theta_max 27.500
_diffrn_reflns_theta_min 2.495
_exptl_absorpt_coefficient_mu 0.176
_exptl_absorpt_correction_T_max 0.7456
_exptl_absorpt_correction_T_min 0.7002
_exptl_absorpt_correction_type multi-scan
_exptl_absorpt_process_details
;
(SADABS; Bruker, 2009)
;
_exptl_crystal_colour colourless
_exptl_crystal_density_diffrn 1.732
_exptl_crystal_density_method 'not measured'
_exptl_crystal_description block
_exptl_crystal_F_000 384
_exptl_crystal_size_max 0.43
_exptl_crystal_size_mid 0.32
_exptl_crystal_size_min 0.32
_refine_diff_density_max 0.386
_refine_diff_density_min -0.301
_refine_ls_extinction_method none
_refine_ls_goodness_of_fit_ref 1.077
_refine_ls_hydrogen_treatment constr
_refine_ls_matrix_type full
_refine_ls_number_parameters 118
_refine_ls_number_reflns 1681
_refine_ls_number_restraints 0
_refine_ls_restrained_S_all 1.077
_refine_ls_R_factor_all 0.0313
_refine_ls_R_factor_gt 0.0299
_refine_ls_shift/su_max 0.000
_refine_ls_shift/su_mean 0.000
_refine_ls_structure_factor_coef Fsqd
_refine_ls_weighting_details 'w=1/[\s^2^(Fo^2^)+(0.0348P)^2^+0.3122P] where P=(Fo^2^+2Fc^2^)/3'
_refine_ls_weighting_scheme calc
_refine_ls_wR_factor_gt 0.0770
_refine_ls_wR_factor_ref 0.0782
_reflns_number_gt 1595
_reflns_number_total 1681
_reflns_threshold_expression 'I > 2\s(I)'
_cod_data_source_file hb7843sup1.cif
_cod_data_source_block I
_cod_database_code 2243060
_shelx_space_group_comment
;
The symmetry employed for this shelxl refinement is uniquely defined
by the following loop, which should always be used as a source of
symmetry information in preference to the above space-group names.
They are only intended as comments.
;
_shelx_estimated_absorpt_t_min 0.928
_shelx_estimated_absorpt_t_max 0.946

loop_
_space_group_symop_operation_xyz
'x, y, z'
'-x, y+1/2, -z+1/2'
'-x, -y, -z'
'x, -y-1/2, z-1/2'

loop_
_atom_site_type_symbol
_atom_site_label
_atom_site_fract_x
_atom_site_fract_y
_atom_site_fract_z
_atom_site_U_iso_or_equiv
_atom_site_adp_type
_atom_site_calc_flag
_atom_site_occupancy
N N1 0.20468(11) 0.42629(11) 0.56351(8) 0.0174(2) Uani d 1
O O1 0.14217(9) 0.27976(9) 0.72729(7) 0.01878(18) Uani d 1
O O2 0.08840(11) 0.47329(9) 0.86114(7) 0.02351(19) Uani d 1
C C1 0.19006(13) 0.26514(12) 0.60398(10) 0.0173(2) Uani d 1
H H1 0.107086 0.208458 0.544158 0.021 Uiso calc 1
C C2 0.12893(12) 0.43833(12) 0.76072(10) 0.0176(2) Uani d 1
C C3 0.17020(12) 0.52963(12) 0.65500(9) 0.0168(2) Uani d 1
C C4 0.18460(13) 0.68045(13) 0.61032(10) 0.0197(2) Uani d 1
H H4 0.167818 0.773574 0.652411 0.024 Uiso calc 1
C C5 0.22998(13) 0.66468(14) 0.48775(11) 0.0221(2) Uani d 1
H H5 0.248941 0.747088 0.434193 0.027 Uiso calc 1
C C6 0.24167(14) 0.50640(14) 0.46028(10) 0.0215(2) Uani d 1
H H6 0.269396 0.463188 0.385775 0.026 Uiso calc 1
C C7 0.35527(14) 0.18148(13) 0.61947(11) 0.0211(2) Uani d 1
F F1 0.34284(9) 0.03455(8) 0.66179(7) 0.03022(19) Uani d 1
F F2 0.46888(8) 0.25554(9) 0.70256(7) 0.03067(19) Uani d 1
F F3 0.40810(8) 0.17430(9) 0.50653(7) 0.02723(18) Uani d 1

loop_
_atom_site_aniso_label
_atom_site_aniso_U_11
_atom_site_aniso_U_22
_atom_site_aniso_U_33
_atom_site_aniso_U_12
_atom_site_aniso_U_13
_atom_site_aniso_U_23
N1 0.0210(4) 0.0154(4) 0.0160(4) -0.0006(3) 0.0032(3) 0.0002(3)
O1 0.0248(4) 0.0147(4) 0.0178(4) -0.0008(3) 0.0064(3) 0.0003(3)
O2 0.0321(4) 0.0207(4) 0.0193(4) 0.0014(3) 0.0089(3) -0.0002(3)
C1 0.0204(5) 0.0153(5) 0.0163(5) -0.0018(4) 0.0034(4) -0.0002(4)
C2 0.0179(5) 0.0149(5) 0.0195(5) -0.0003(4) 0.0019(4) 0.0002(4)
C3 0.0168(5) 0.0167(5) 0.0169(5) -0.0008(4) 0.0023(4) -0.0014(4)
C4 0.0180(5) 0.0166(5) 0.0243(5) -0.0009(4) 0.0024(4) 0.0014(4)
C5 0.0201(5) 0.0217(5) 0.0243(5) -0.0020(4) 0.0028(4) 0.0071(4)
C6 0.0242(5) 0.0241(5) 0.0168(5) -0.0007(4) 0.0049(4) 0.0039(4)
C7 0.0229(5) 0.0185(5) 0.0221(5) 0.0003(4) 0.0044(4) 0.0000(4)
F1 0.0360(4) 0.0185(4) 0.0383(4) 0.0071(3) 0.0122(3) 0.0059(3)
F2 0.0220(3) 0.0351(4) 0.0319(4) 0.0010(3) -0.0045(3) -0.0043(3)
F3 0.0265(4) 0.0300(4) 0.0275(4) 0.0021(3) 0.0113(3) -0.0018(3)

loop_
_atom_type_symbol
_atom_type_description
_atom_type_scat_dispersion_real
_atom_type_scat_dispersion_imag
_atom_type_scat_source
C C 0.0033 0.0016 'International Tables Vol C Tables 4.2.6.8 and 6.1.1.4'
H H 0.0000 0.0000 'International Tables Vol C Tables 4.2.6.8 and 6.1.1.4'
O O 0.0106 0.0060 'International Tables Vol C Tables 4.2.6.8 and 6.1.1.4'
F F 0.0171 0.0103 'International Tables Vol C Tables 4.2.6.8 and 6.1.1.4'
N N 0.0061 0.0033 'International Tables Vol C Tables 4.2.6.8 and 6.1.1.4'

loop_
_geom_angle_atom_site_label_1
_geom_angle_atom_site_label_2
_geom_angle_atom_site_label_3
_geom_angle
C3 N1 C1 111.31(8)
C6 N1 C1 138.68(9)
C6 N1 C3 110.01(9)
C2 O1 C1 110.98(8)
N1 C1 H1 111.1
N1 C1 C7 110.90(9)
O1 C1 N1 103.62(8)
O1 C1 H1 111.1
O1 C1 C7 108.73(8)
C7 C1 H1 111.1
O1 C2 C3 106.55(8)
O2 C2 O1 120.33(9)
O2 C2 C3 133.12(10)
N1 C3 C2 107.54(9)
N1 C3 C4 108.48(9)
C4 C3 C2 143.96(10)
C3 C4 H4 127.0
C3 C4 C5 106.00(9)
C5 C4 H4 127.0
C4 C5 H5 125.6
C6 C5 C4 108.82(10)
C6 C5 H5 125.6
N1 C6 C5 106.68(10)
N1 C6 H6 126.7
C5 C6 H6 126.7
F1 C7 C1 110.80(9)
F2 C7 C1 111.87(9)
F2 C7 F1 107.88(9)
F2 C7 F3 108.00(9)
F3 C7 C1 110.14(9)
F3 C7 F1 108.01(9)

loop_
_geom_bond_atom_site_label_1
_geom_bond_atom_site_label_2
_geom_bond_distance
N1 C1 1.4474(13)
N1 C3 1.3700(13)
N1 C6 1.3617(14)
O1 C1 1.4262(12)
O1 C2 1.4036(13)
O2 C2 1.2000(13)
C1 H1 0.9800
C1 C7 1.5265(15)
C2 C3 1.4456(14)
C3 C4 1.3792(15)
C4 H4 0.9300
C4 C5 1.4108(15)
C5 H5 0.9300
C5 C6 1.3846(16)
C6 H6 0.9300
C7 F1 1.3374(13)
C7 F2 1.3339(13)
C7 F3 1.3363(13)

loop_
_geom_hbond_atom_site_label_D
_geom_hbond_atom_site_label_H
_geom_hbond_atom_site_label_A
_geom_hbond_site_symmetry_A
_geom_hbond_distance_DH
_geom_hbond_distance_HA
_geom_hbond_distance_DA
_geom_hbond_angle_DHA
C1 H1 O2 4_565 0.98 2.46 3.2683(13) 140
C6 H6 F1 4_565 0.93 2.53 3.4065(13) 156

loop_
_geom_torsion_atom_site_label_1
_geom_torsion_atom_site_label_2
_geom_torsion_atom_site_label_3
_geom_torsion_atom_site_label_4
_geom_torsion
N1 C1 C7 F1 177.53(8)
N1 C1 C7 F2 57.11(12)
N1 C1 C7 F3 -63.02(11)
N1 C3 C4 C5 -0.21(12)
O1 C1 C7 F1 64.22(11)
O1 C1 C7 F2 -56.21(11)
O1 C1 C7 F3 -176.33(8)
O1 C2 C3 N1 0.46(11)
O1 C2 C3 C4 178.46(14)
O2 C2 C3 N1 -178.94(11)
O2 C2 C3 C4 -0.9(2)
C1 N1 C3 C2 -0.64(11)
C1 N1 C3 C4 -179.40(8)
C1 N1 C6 C5 179.34(11)
C1 O1 C2 O2 179.38(9)
C1 O1 C2 C3 -0.12(11)
C2 O1 C1 N1 -0.25(11)
C2 O1 C1 C7 117.77(9)
C2 C3 C4 C5 -178.20(14)
C3 N1 C1 O1 0.55(11)
C3 N1 C1 C7 -115.95(9)
C3 N1 C6 C5 -0.03(12)
C3 C4 C5 C6 0.20(13)
C4 C5 C6 N1 -0.11(13)
C6 N1 C1 O1 -178.81(12)
C6 N1 C1 C7 64.69(16)
C6 N1 C3 C2 178.91(9)
C6 N1 C3 C4 0.15(12)

_cod_database_fobs_code 2243060
